data_2101577
loop_
_publ_author_name
'Abrahams, S. C.'

_publ_section_title
;
 New ferroelectric inorganic materials predicted in point group
 4<i>mm</i>
;
_journal_issue 5
_journal_name_full 'Acta Crystallographica Section B'
_journal_page_first 790
_journal_page_last 805
_journal_paper_doi 10.1107/S0108768196004594
_journal_volume 52
_journal_year 1996
_chemical_formula_sum 'Ba2 O8 Si2 Ti'
_symmetry_cell_setting tetragonal
_symmetry_space_group_name_Hall 'P 4 -2ab'
_symmetry_space_group_name_H-M 'P 4 b m'
_cell_angle_alpha 90.0
_cell_angle_beta 90.0
_cell_angle_gamma 90.0
_cell_length_a 8.5270(10)
_cell_length_b 8.5270(10)
_cell_length_c 5.2104(9)
_cell_volume 378.85(9)
_diffrn_radiation_type MoK\a
_diffrn_radiation_wavelength 0.71069
_cod_data_source_file an0527.cif
_cod_data_source_block AN0527c
_cod_database_code 2101577

loop_
_atom_site_label
_atom_site_fract_x
_atom_site_fract_y
_atom_site_fract_z
Ba .32701(3) .82701(3) -.00242
Ti .0 .0 .5112(5)
Si .1280(2) .6280(2) .4888(8)
O1 .0 .5 .6051(19)
O2 .1259(5) .6259(5) .1809(12)
O3 .0772(8) .7924(6) .6187(11)
O4 .0 .0 .185(2)
